data_4511141
loop_
_publ_author_name
'Wen, Li-Li'
'Wang, Feng'
'Feng, Juan'
'Lv, Kang-Le'
'Wang, Cheng-Gang'
'Li, Dong-Feng'

_publ_section_title
;
 Structures, Photoluminescence, and Photocatalytic Properties of Six New
 Metal&#x2212;Organic Frameworks Based on Aromatic Polycarboxylate Acids
 and Rigid Imidazole-Based Synthons
;
_journal_issue 8
_journal_name_full 'Crystal Growth &amp; Design'
_journal_page_first 3581
_journal_paper_doi 10.1021/cg900317d
_journal_volume 9
_journal_year 2009
_chemical_formula_sum 'C54 H46 Mn3 N8 O18'
_chemical_formula_weight 1259.81
_chemical_name_systematic
; 
 ? 
;
_space_group_IT_number 14
_symmetry_cell_setting monoclinic
_symmetry_space_group_name_Hall '-P 2yn'
_symmetry_space_group_name_H-M 'P 1 21/n 1'
_atom_sites_solution_hydrogens geom
_atom_sites_solution_primary direct
_atom_sites_solution_secondary difmap
_audit_creation_method SHELXL-97
_cell_angle_alpha 90.00
_cell_angle_beta 101.688(2)
_cell_angle_gamma 90.00
_cell_formula_units_Z 2
_cell_length_a 9.2568(8)
_cell_length_b 20.6467(16)
_cell_length_c 13.8233(11)
_cell_measurement_temperature 298(2)
_cell_volume 2587.2(4)
_computing_cell_refinement 'Bruker SMART'
_computing_data_collection 'Bruker SMART'
_computing_data_reduction 'Bruker SAINT'
_computing_molecular_graphics 'Bruker SHELXTL'
_computing_publication_material 'Bruker SHELXTL'
_computing_structure_refinement 'SHELXL-97 (Sheldrick, 1997)'
_computing_structure_solution 'SHELXS-97 (Sheldrick, 1990)'
_diffrn_ambient_temperature 298(2)
_diffrn_measured_fraction_theta_full 0.994
_diffrn_measured_fraction_theta_max 0.994
_diffrn_measurement_device_type 'CCD area detector'
_diffrn_measurement_method 'phi and omega scans'
_diffrn_radiation_monochromator graphite
_diffrn_radiation_source 'fine-focus sealed tube'
_diffrn_radiation_type MoK\a
_diffrn_radiation_wavelength 0.71073
_diffrn_reflns_av_R_equivalents 0.0886
_diffrn_reflns_av_sigmaI/netI 0.0982
_diffrn_reflns_limit_h_max 11
_diffrn_reflns_limit_h_min -11
_diffrn_reflns_limit_k_max 26
_diffrn_reflns_limit_k_min -24
_diffrn_reflns_limit_l_max 17
_diffrn_reflns_limit_l_min -17
_diffrn_reflns_number 19344
_diffrn_reflns_theta_full 27.00
_diffrn_reflns_theta_max 27.00
_diffrn_reflns_theta_min 1.80
_exptl_absorpt_coefficient_mu 0.808
_exptl_absorpt_correction_T_max 0.893
_exptl_absorpt_correction_T_min 0.865
_exptl_absorpt_correction_type multi-scan
_exptl_crystal_colour colorless
_exptl_crystal_density_diffrn 1.617
_exptl_crystal_density_method 'not measured'
_exptl_crystal_description 'pale yellow'
_exptl_crystal_F_000 1290
_exptl_crystal_size_max 0.19
_exptl_crystal_size_mid 0.15
_exptl_crystal_size_min 0.14
_refine_diff_density_max 0.890
_refine_diff_density_min -0.463
_refine_diff_density_rms 0.092
_refine_ls_extinction_method none
_refine_ls_goodness_of_fit_ref 0.940
_refine_ls_hydrogen_treatment mixed
_refine_ls_matrix_type full
_refine_ls_number_parameters 388
_refine_ls_number_reflns 5616
_refine_ls_number_restraints 19
_refine_ls_restrained_S_all 0.960
_refine_ls_R_factor_all 0.0830
_refine_ls_R_factor_gt 0.0541
_refine_ls_shift/su_max 0.000
_refine_ls_shift/su_mean 0.000
_refine_ls_structure_factor_coef Fsqd
_refine_ls_weighting_details 'calc w=1/[\s^2^(Fo^2^)+(0.0519P)^2^+0.0000P] where P=(Fo^2^+2Fc^2^)/3'
_refine_ls_weighting_scheme calc
_refine_ls_wR_factor_gt 0.1153
_refine_ls_wR_factor_ref 0.1235
_reflns_number_gt 3715
_reflns_number_total 5616
_reflns_threshold_expression >2sigma(I)
_cod_data_source_file cg900317d_si_001.cif
_cod_data_source_block 3
_cod_depositor_comments
;
The following automatic conversions were performed:

'_symmetry_cell_setting' value 'Monoclinic' changed to 'monoclinic'
according to
/usr/data/users/saulius/automatic-downloads/retrospective/ACS/lib/dictionaries/cif_core.dic
dictionary named 'cif_core.dic' version 2.4.2 from
2011-04-26.

'_exptl_absorpt_correction_type' value 'Multi-scan'
changed to 'multi-scan' according to
/usr/data/users/saulius/automatic-downloads/retrospective/ACS/lib/dictionaries/cif_core.dic
dictionary named 'cif_core.dic' version 2.4.2 from 2011-04-26.

Automatic conversion script
Id: cif_fix_values 2281 2013-09-26 08:29:07Z andrius 
;
_cod_original_sg_symbol_H-M P2(1)/n
_cod_database_code 4511141

loop_
_symmetry_equiv_pos_as_xyz
'x, y, z'
'-x+1/2, y+1/2, -z+1/2'
'-x, -y, -z'
'x-1/2, -y-1/2, z-1/2'

loop_
_atom_site_label
_atom_site_type_symbol
_atom_site_fract_x
_atom_site_fract_y
_atom_site_fract_z
_atom_site_U_iso_or_equiv
_atom_site_adp_type
_atom_site_occupancy
_atom_site_symmetry_multiplicity
_atom_site_calc_flag
_atom_site_refinement_flags
Mn1 Mn 0.14062(5) 0.70608(2) 0.36456(4) 0.02425(16) Uani 1 1 d .
Mn2 Mn 0.5000 1.0000 1.0000 0.02163(18) Uani 1 2 d S
C1 C 0.3941(4) 0.89345(16) 0.8318(2) 0.0239(7) Uani 1 1 d .
C2 C 0.2653(3) 0.85603(15) 0.7738(2) 0.0207(7) Uani 1 1 d .
C3 C 0.1340(3) 0.85226(15) 0.8087(2) 0.0223(7) Uani 1 1 d .
H3 H 0.1244 0.8749 0.8651 0.027 Uiso 1 1 calc R
C4 C -0.1246(4) 0.81120(16) 0.7959(3) 0.0254(8) Uani 1 1 d .
C5 C 0.0177(3) 0.81473(16) 0.7591(2) 0.0226(7) Uani 1 1 d .
C6 C 0.0334(3) 0.78073(15) 0.6745(2) 0.0243(8) Uani 1 1 d .
H6 H -0.0432 0.7545 0.6425 0.029 Uiso 1 1 calc R
C7 C 0.1752(4) 0.75140(16) 0.5448(2) 0.0252(8) Uani 1 1 d .
C8 C 0.1615(3) 0.78556(15) 0.6373(2) 0.0211(7) Uani 1 1 d .
C9 C 0.2775(3) 0.82339(16) 0.6886(2) 0.0228(7) Uani 1 1 d .
H9 H 0.3643 0.8266 0.6649 0.027 Uiso 1 1 calc R
C10 C 0.6889(4) 1.01371(16) 0.8302(2) 0.0264(8) Uani 1 1 d .
H10 H 0.7009 0.9691 0.8273 0.032 Uiso 1 1 calc R
C11 C 0.6993(4) 1.11715(17) 0.7972(3) 0.0377(10) Uani 1 1 d .
H11 H 0.7178 1.1564 0.7690 0.045 Uiso 1 1 calc R
C12 C 0.6285(4) 1.10818(17) 0.8712(3) 0.0385(10) Uani 1 1 d .
H12 H 0.5896 1.1412 0.9039 0.046 Uiso 1 1 calc R
C13 C 0.8161(4) 1.04080(16) 0.6937(2) 0.0273(8) Uani 1 1 d .
C14 C 0.9033(4) 0.98601(19) 0.7004(3) 0.0432(11) Uani 1 1 d .
H14 H 0.9140 0.9595 0.7558 0.052 Uiso 1 1 calc R
C15 C 0.9743(5) 0.97082(19) 0.6250(3) 0.0438(11) Uani 1 1 d .
H15 H 1.0325 0.9338 0.6307 0.053 Uiso 1 1 calc R
C16 C 0.9624(4) 1.00856(16) 0.5409(2) 0.0257(8) Uani 1 1 d .
C17 C 0.8764(4) 1.06417(16) 0.5377(2) 0.0292(8) Uani 1 1 d .
H17 H 0.8674 1.0914 0.4832 0.035 Uiso 1 1 calc R
C18 C 0.8039(4) 1.08046(16) 0.6124(2) 0.0279(8) Uani 1 1 d .
H18 H 0.7473 1.1180 0.6078 0.033 Uiso 1 1 calc R
C19 C -0.0505(4) 0.82030(19) 0.2384(3) 0.0374(9) Uani 1 1 d .
H19 H -0.0050 0.8157 0.1847 0.045 Uiso 1 1 calc R
C20 C -0.1117(4) 0.80471(17) 0.3762(3) 0.0347(9) Uani 1 1 d .
H20 H -0.1175 0.7874 0.4374 0.042 Uiso 1 1 calc R
C21 C -0.1502(4) 0.8655(2) 0.2462(3) 0.0457(10) Uani 1 1 d .
H21 H -0.1855 0.8975 0.2001 0.055 Uiso 1 1 calc R
C22 C -0.2870(4) 0.89594(18) 0.3801(3) 0.0355(9) Uani 1 1 d .
C23 C -0.3241(5) 0.8780(2) 0.4669(4) 0.0694(14) Uani 1 1 d U
H23 H -0.2923 0.8383 0.4955 0.083 Uiso 1 1 calc R
C24 C -0.4091(5) 0.9185(2) 0.5125(4) 0.0695(15) Uani 1 1 d U
H24 H -0.4342 0.9052 0.5713 0.083 Uiso 1 1 calc R
C25 C -0.4574(4) 0.97786(18) 0.4737(3) 0.0391(10) Uani 1 1 d .
C26 C -0.4201(4) 0.99357(19) 0.3848(3) 0.0458(11) Uani 1 1 d .
H26 H -0.4528 1.0328 0.3552 0.055 Uiso 1 1 calc R
C27 C -0.3374(4) 0.95411(19) 0.3384(3) 0.0463(11) Uani 1 1 d .
H27 H -0.3151 0.9666 0.2785 0.056 Uiso 1 1 calc R
N1 N 0.6208(3) 1.04294(14) 0.8924(2) 0.0298(7) Uani 1 1 d .
N2 N 0.7396(3) 1.05654(13) 0.7710(2) 0.0269(7) Uani 1 1 d .
N3 N -0.0245(3) 0.78177(13) 0.3200(2) 0.0293(7) Uani 1 1 d .
N4 N -0.1914(3) 0.85588(14) 0.3357(2) 0.0325(7) Uani 1 1 d .
O1 O 0.5219(2) 0.87804(11) 0.81900(16) 0.0266(5) Uani 1 1 d .
O2 O 0.3667(2) 0.93738(11) 0.88839(17) 0.0341(6) Uani 1 1 d .
O3 O -0.1421(2) 0.84632(11) 0.86678(17) 0.0325(6) Uani 1 1 d .
O4 O -0.2237(3) 0.77259(12) 0.75501(18) 0.0375(6) Uani 1 1 d .
O5 O 0.0873(3) 0.70555(11) 0.51412(16) 0.0297(6) Uani 1 1 d .
O6 O 0.2681(3) 0.77029(12) 0.49660(17) 0.0372(6) Uani 1 1 d .
O7 O 0.3266(3) 1.07286(12) 0.9575(2) 0.0361(6) Uani 1 1 d D
H7A H 0.354(3) 1.1107(5) 0.961(3) 0.054 Uiso 1 1 d D
H7B H 0.2390(12) 1.0705(14) 0.960(3) 0.054 Uiso 1 1 d D
O9 O 0.9633(4) 0.9312(2) 0.0202(3) 0.0800(11) Uani 1 1 d D
H9A H 0.941(5) 0.904(2) -0.024(3) 0.120 Uiso 1 1 d D
H9B H 1.0457(8) 0.9460(7) 0.021(3) 0.120 Uiso 1 1 d D
O8 O 0.1091(8) 0.7688(4) 0.0424(5) 0.248(3) Uani 1 1 d .
H8A H 0.1518 0.7567 0.0999 0.372 Uiso 1 1 d R
H8B H 0.0193 0.7571 0.0328 0.372 Uiso 1 1 d R

loop_
_atom_site_aniso_label
_atom_site_aniso_U_11
_atom_site_aniso_U_22
_atom_site_aniso_U_33
_atom_site_aniso_U_23
_atom_site_aniso_U_13
_atom_site_aniso_U_12
Mn1 0.0235(3) 0.0269(3) 0.0248(3) -0.0017(2) 0.0104(2) 0.0004(2)
Mn2 0.0232(4) 0.0245(4) 0.0194(4) -0.0019(3) 0.0094(3) -0.0028(3)
C1 0.0291(18) 0.0266(19) 0.0165(17) 0.0037(15) 0.0052(14) -0.0025(15)
C2 0.0220(17) 0.0191(17) 0.0206(17) 0.0006(14) 0.0030(13) 0.0006(13)
C3 0.0261(17) 0.0243(19) 0.0178(17) -0.0032(14) 0.0073(14) 0.0009(14)
C4 0.0243(17) 0.0225(19) 0.031(2) 0.0023(16) 0.0103(15) 0.0011(14)
C5 0.0222(17) 0.0225(18) 0.0248(18) 0.0021(15) 0.0091(14) 0.0002(14)
C6 0.0229(17) 0.0231(19) 0.0269(19) -0.0050(15) 0.0051(14) -0.0041(14)
C7 0.0299(19) 0.0231(19) 0.0235(18) -0.0003(15) 0.0077(15) 0.0040(15)
C8 0.0225(16) 0.0187(18) 0.0237(18) -0.0014(14) 0.0085(14) 0.0013(14)
C9 0.0214(17) 0.0260(19) 0.0233(18) 0.0011(15) 0.0101(14) 0.0037(14)
C10 0.036(2) 0.0189(19) 0.0278(19) 0.0011(15) 0.0141(16) -0.0025(15)
C11 0.057(3) 0.0163(19) 0.049(2) 0.0009(17) 0.034(2) -0.0023(17)
C12 0.056(3) 0.022(2) 0.046(2) -0.0043(18) 0.031(2) 0.0010(18)
C13 0.0327(19) 0.026(2) 0.0277(19) 0.0015(16) 0.0165(15) -0.0010(16)
C14 0.064(3) 0.039(2) 0.035(2) 0.0203(18) 0.029(2) 0.023(2)
C15 0.063(3) 0.037(2) 0.040(2) 0.0154(19) 0.031(2) 0.027(2)
C16 0.0284(18) 0.0258(19) 0.0259(18) 0.0023(16) 0.0122(14) -0.0013(15)
C17 0.042(2) 0.026(2) 0.0234(19) 0.0056(15) 0.0144(16) 0.0020(16)
C18 0.0338(19) 0.0216(19) 0.032(2) 0.0026(15) 0.0149(16) 0.0030(15)
C19 0.037(2) 0.042(2) 0.033(2) -0.0017(19) 0.0087(17) 0.0065(19)
C20 0.037(2) 0.029(2) 0.037(2) 0.0024(17) 0.0058(18) 0.0029(17)
C21 0.051(3) 0.048(3) 0.037(2) 0.011(2) 0.0035(19) 0.012(2)
C22 0.0252(19) 0.035(2) 0.046(2) -0.0037(19) 0.0048(17) 0.0073(17)
C23 0.078(3) 0.054(3) 0.089(3) 0.024(2) 0.047(3) 0.032(2)
C24 0.081(3) 0.057(3) 0.086(3) 0.020(2) 0.053(3) 0.025(2)
C25 0.024(2) 0.033(2) 0.061(3) 0.002(2) 0.0096(18) 0.0057(17)
C26 0.047(2) 0.037(2) 0.050(3) 0.005(2) 0.002(2) 0.019(2)
C27 0.053(3) 0.043(3) 0.043(2) 0.001(2) 0.007(2) 0.019(2)
N1 0.0382(17) 0.0285(17) 0.0273(16) -0.0034(14) 0.0170(13) -0.0041(14)
N2 0.0341(16) 0.0250(16) 0.0264(16) 0.0027(13) 0.0175(13) 0.0000(13)
N3 0.0310(16) 0.0248(17) 0.0331(18) -0.0012(14) 0.0087(13) 0.0037(13)
N4 0.0279(16) 0.0320(18) 0.0362(18) -0.0001(14) 0.0033(14) 0.0093(14)
O1 0.0189(12) 0.0276(14) 0.0334(14) 0.0007(11) 0.0059(10) 0.0006(10)
O2 0.0301(13) 0.0381(15) 0.0350(14) -0.0198(12) 0.0089(11) -0.0048(11)
O3 0.0309(13) 0.0389(15) 0.0321(14) -0.0121(12) 0.0164(11) -0.0045(11)
O4 0.0296(13) 0.0414(16) 0.0461(16) -0.0166(13) 0.0187(12) -0.0148(12)
O5 0.0383(14) 0.0260(14) 0.0265(13) -0.0087(11) 0.0106(11) -0.0074(11)
O6 0.0391(15) 0.0471(17) 0.0304(14) -0.0111(12) 0.0190(12) -0.0102(13)
O7 0.0307(14) 0.0307(15) 0.0458(16) 0.0001(13) 0.0053(13) 0.0005(11)
O9 0.054(2) 0.114(3) 0.071(3) -0.027(2) 0.0117(18) -0.029(2)
O8 0.249(8) 0.274(9) 0.217(7) -0.010(6) 0.039(7) -0.029(7)

loop_
_atom_type_symbol
_atom_type_description
_atom_type_scat_dispersion_real
_atom_type_scat_dispersion_imag
_atom_type_scat_source
C C 0.0033 0.0016 'International Tables Vol C Tables 4.2.6.8 and 6.1.1.4'
H H 0.0000 0.0000 'International Tables Vol C Tables 4.2.6.8 and 6.1.1.4'
N N 0.0061 0.0033 'International Tables Vol C Tables 4.2.6.8 and 6.1.1.4'
O O 0.0106 0.0060 'International Tables Vol C Tables 4.2.6.8 and 6.1.1.4'
Mn Mn 0.3368 0.7283 'International Tables Vol C Tables 4.2.6.8 and 6.1.1.4'

loop_
_geom_angle_atom_site_label_1
_geom_angle_atom_site_label_2
_geom_angle_atom_site_label_3
_geom_angle
_geom_angle_site_symmetry_1
_geom_angle_site_symmetry_3
O1 Mn1 N3 102.41(9) 4_575 .
O1 Mn1 O4 107.39(9) 4_575 4_675
N3 Mn1 O4 97.31(10) . 4_675
O1 Mn1 O5 94.25(9) 4_575 .
N3 Mn1 O5 89.50(10) . .
O4 Mn1 O5 155.19(9) 4_675 .
O1 Mn1 O3 91.07(8) 4_575 4_675
N3 Mn1 O3 155.28(10) . 4_675
O4 Mn1 O3 58.57(8) 4_675 4_675
O5 Mn1 O3 110.30(8) . 4_675
O1 Mn1 O6 148.17(9) 4_575 .
N3 Mn1 O6 91.58(10) . .
O4 Mn1 O6 98.84(9) 4_675 .
O5 Mn1 O6 56.99(8) . .
O3 Mn1 O6 87.40(9) 4_675 .
O1 Mn1 C4 101.93(10) 4_575 4_675
N3 Mn1 C4 126.26(11) . 4_675
O4 Mn1 C4 29.37(9) 4_675 4_675
O5 Mn1 C4 135.08(10) . 4_675
O3 Mn1 C4 29.28(9) 4_675 4_675
O6 Mn1 C4 92.06(10) . 4_675
O7 Mn2 O7 180.00(9) . 3_677
O7 Mn2 O2 93.50(9) . 3_677
O7 Mn2 O2 86.50(9) 3_677 3_677
O7 Mn2 O2 86.50(9) . .
O7 Mn2 O2 93.50(9) 3_677 .
O2 Mn2 O2 180.00(10) 3_677 .
O7 Mn2 N1 89.26(10) . .
O7 Mn2 N1 90.74(10) 3_677 .
O2 Mn2 N1 87.02(10) 3_677 .
O2 Mn2 N1 92.98(10) . .
O7 Mn2 N1 90.74(10) . 3_677
O7 Mn2 N1 89.26(10) 3_677 3_677
O2 Mn2 N1 92.98(10) 3_677 3_677
O2 Mn2 N1 87.02(10) . 3_677
N1 Mn2 N1 179.997(1) . 3_677
O2 C1 O1 125.3(3) . .
O2 C1 C2 117.6(3) . .
O1 C1 C2 117.1(3) . .
C9 C2 C3 119.6(3) . .
C9 C2 C1 120.7(3) . .
C3 C2 C1 119.7(3) . .
C5 C3 C2 120.2(3) . .
C5 C3 H3 119.9 . .
C2 C3 H3 119.9 . .
O3 C4 O4 121.2(3) . .
O3 C4 C5 119.7(3) . .
O4 C4 C5 119.1(3) . .
O3 C4 Mn1 62.55(17) . 4_576
O4 C4 Mn1 58.92(17) . 4_576
C5 C4 Mn1 174.4(2) . 4_576
C3 C5 C6 119.5(3) . .
C3 C5 C4 120.3(3) . .
C6 C5 C4 120.3(3) . .
C8 C6 C5 121.0(3) . .
C8 C6 H6 119.5 . .
C5 C6 H6 119.5 . .
O6 C7 O5 121.3(3) . .
O6 C7 C8 119.8(3) . .
O5 C7 C8 118.9(3) . .
C6 C8 C9 118.6(3) . .
C6 C8 C7 120.8(3) . .
C9 C8 C7 120.7(3) . .
C2 C9 C8 121.2(3) . .
C2 C9 H9 119.4 . .
C8 C9 H9 119.4 . .
N1 C10 N2 111.6(3) . .
N1 C10 H10 124.2 . .
N2 C10 H10 124.2 . .
C12 C11 N2 106.1(3) . .
C12 C11 H11 127.0 . .
N2 C11 H11 127.0 . .
C11 C12 N1 110.6(3) . .
C11 C12 H12 124.7 . .
N1 C12 H12 124.7 . .
C18 C13 C14 119.4(3) . .
C18 C13 N2 120.2(3) . .
C14 C13 N2 120.4(3) . .
C15 C14 C13 119.8(3) . .
C15 C14 H14 120.1 . .
C13 C14 H14 120.1 . .
C14 C15 C16 122.6(3) . .
C14 C15 H15 118.7 . .
C16 C15 H15 118.7 . .
C15 C16 C17 116.0(3) . .
C15 C16 C16 122.4(4) . 3_776
C17 C16 C16 121.7(4) . 3_776
C18 C17 C16 122.5(3) . .
C18 C17 H17 118.7 . .
C16 C17 H17 118.7 . .
C13 C18 C17 119.6(3) . .
C13 C18 H18 120.2 . .
C17 C18 H18 120.2 . .
C21 C19 N3 110.6(4) . .
C21 C19 H19 124.7 . .
N3 C19 H19 124.7 . .
N3 C20 N4 112.8(3) . .
N3 C20 H20 123.6 . .
N4 C20 H20 123.6 . .
C19 C21 N4 107.1(3) . .
C19 C21 H21 126.5 . .
N4 C21 H21 126.5 . .
C23 C22 C27 118.8(4) . .
C23 C22 N4 120.4(3) . .
C27 C22 N4 120.7(4) . .
C22 C23 C24 120.3(4) . .
C22 C23 H23 119.9 . .
C24 C23 H23 119.9 . .
C25 C24 C23 122.0(4) . .
C25 C24 H24 119.0 . .
C23 C24 H24 119.0 . .
C24 C25 C26 115.9(4) . .
C24 C25 C25 121.3(5) . 3_476
C26 C25 C25 122.9(4) . 3_476
C27 C26 C25 122.9(4) . .
C27 C26 H26 118.5 . .
C25 C26 H26 118.5 . .
C26 C27 C22 120.1(4) . .
C26 C27 H27 120.0 . .
C22 C27 H27 120.0 . .
C10 N1 C12 104.9(3) . .
C10 N1 Mn2 129.0(2) . .
C12 N1 Mn2 125.8(2) . .
C10 N2 C11 106.9(3) . .
C10 N2 C13 126.0(3) . .
C11 N2 C13 127.1(3) . .
C20 N3 C19 104.6(3) . .
C20 N3 Mn1 124.7(2) . .
C19 N3 Mn1 130.4(2) . .
C20 N4 C21 104.9(3) . .
C20 N4 C22 127.5(3) . .
C21 N4 C22 127.3(3) . .
C1 O1 Mn1 128.0(2) . 4_676
C1 O2 Mn2 135.1(2) . .
C4 O3 Mn1 88.18(19) . 4_576
C4 O4 Mn1 91.7(2) . 4_576
C7 O5 Mn1 93.4(2) . .
C7 O6 Mn1 87.0(2) . .
Mn2 O7 H7A 116(2) . .
Mn2 O7 H7B 129(2) . .
H7A O7 H7B 111(3) . .
H9A O9 H9B 111(4) . .
H8A O8 H8B 108.5 . .

loop_
_geom_bond_atom_site_label_1
_geom_bond_atom_site_label_2
_geom_bond_distance
_geom_bond_site_symmetry_2
Mn1 O1 2.084(2) 4_575
Mn1 N3 2.185(3) .
Mn1 O4 2.199(2) 4_675
Mn1 O5 2.221(2) .
Mn1 O3 2.279(2) 4_675
Mn1 O6 2.368(2) .
Mn1 C4 2.567(3) 4_675
Mn2 O7 2.191(2) .
Mn2 O7 2.191(2) 3_677
Mn2 O2 2.191(2) 3_677
Mn2 O2 2.192(2) .
Mn2 N1 2.220(3) .
Mn2 N1 2.220(3) 3_677
C1 O2 1.256(4) .
C1 O1 1.271(4) .
C1 C2 1.507(4) .
C2 C9 1.381(4) .
C2 C3 1.398(4) .
C3 C5 1.389(4) .
C3 H3 0.9300 .
C4 O3 1.256(4) .
C4 O4 1.259(4) .
C4 C5 1.507(4) .
C4 Mn1 2.566(3) 4_576
C5 C6 1.397(4) .
C6 C8 1.388(4) .
C6 H6 0.9300 .
C7 O6 1.253(4) .
C7 O5 1.264(4) .
C7 C8 1.488(4) .
C8 C9 1.399(4) .
C9 H9 0.9300 .
C10 N1 1.310(4) .
C10 N2 1.352(4) .
C10 H10 0.9300 .
C11 C12 1.335(5) .
C11 N2 1.375(4) .
C11 H11 0.9300 .
C12 N1 1.383(4) .
C12 H12 0.9300 .
C13 C18 1.377(4) .
C13 C14 1.382(5) .
C13 N2 1.433(4) .
C14 C15 1.377(5) .
C14 H14 0.9300 .
C15 C16 1.385(5) .
C15 H15 0.9300 .
C16 C17 1.393(4) .
C16 C16 1.484(6) 3_776
C17 C18 1.382(4) .
C17 H17 0.9300 .
C18 H18 0.9300 .
C19 C21 1.332(5) .
C19 N3 1.361(4) .
C19 H19 0.9300 .
C20 N3 1.316(4) .
C20 N4 1.344(4) .
C20 H20 0.9300 .
C21 N4 1.380(5) .
C21 H21 0.9300 .
C22 C23 1.365(6) .
C22 C27 1.372(5) .
C22 N4 1.436(4) .
C23 C24 1.385(6) .
C23 H23 0.9300 .
C24 C25 1.376(5) .
C24 H24 0.9300 .
C25 C26 1.381(6) .
C25 C25 1.489(7) 3_476
C26 C27 1.364(5) .
C26 H26 0.9300 .
C27 H27 0.9300 .
O1 Mn1 2.084(2) 4_676
O3 Mn1 2.279(2) 4_576
O4 Mn1 2.199(2) 4_576
O7 H7A 0.820(14) .
O7 H7B 0.820(14) .
O9 H9A 0.83(4) .
O9 H9B 0.820(12) .
O8 H8A 0.8499 .
O8 H8B 0.8501 .

loop_
_geom_torsion_atom_site_label_1
_geom_torsion_atom_site_label_2
_geom_torsion_atom_site_label_3
_geom_torsion_atom_site_label_4
_geom_torsion
_geom_torsion_site_symmetry_1
_geom_torsion_site_symmetry_4
O2 C1 C2 C9 158.3(3) . .
O1 C1 C2 C9 -21.4(4) . .
O2 C1 C2 C3 -24.1(4) . .
O1 C1 C2 C3 156.1(3) . .
C9 C2 C3 C5 1.5(5) . .
C1 C2 C3 C5 -176.1(3) . .
C2 C3 C5 C6 0.2(5) . .
C2 C3 C5 C4 -179.3(3) . .
O3 C4 C5 C3 5.7(5) . .
O4 C4 C5 C3 -173.9(3) . .
Mn1 C4 C5 C3 -106(2) 4_576 .
O3 C4 C5 C6 -173.8(3) . .
O4 C4 C5 C6 6.6(5) . .
Mn1 C4 C5 C6 75(3) 4_576 .
C3 C5 C6 C8 -2.1(5) . .
C4 C5 C6 C8 177.4(3) . .
C5 C6 C8 C9 2.4(5) . .
C5 C6 C8 C7 -177.4(3) . .
O6 C7 C8 C6 158.8(3) . .
O5 C7 C8 C6 -17.9(5) . .
O6 C7 C8 C9 -21.0(5) . .
O5 C7 C8 C9 162.3(3) . .
C3 C2 C9 C8 -1.2(5) . .
C1 C2 C9 C8 176.4(3) . .
C6 C8 C9 C2 -0.7(5) . .
C7 C8 C9 C2 179.1(3) . .
N2 C11 C12 N1 -0.7(4) . .
C18 C13 C14 C15 -1.5(6) . .
N2 C13 C14 C15 178.9(4) . .
C13 C14 C15 C16 0.0(7) . .
C14 C15 C16 C17 1.4(6) . .
C14 C15 C16 C16 -179.1(4) . 3_776
C15 C16 C17 C18 -1.4(5) . .
C16 C16 C17 C18 179.1(4) 3_776 .
C14 C13 C18 C17 1.4(5) . .
N2 C13 C18 C17 -178.9(3) . .
C16 C17 C18 C13 0.1(5) . .
N3 C19 C21 N4 -0.4(5) . .
C27 C22 C23 C24 -1.2(7) . .
N4 C22 C23 C24 176.2(4) . .
C22 C23 C24 C25 -0.7(8) . .
C23 C24 C25 C26 2.0(7) . .
C23 C24 C25 C25 -177.0(5) . 3_476
C24 C25 C26 C27 -1.6(6) . .
C25 C25 C26 C27 177.4(4) 3_476 .
C25 C26 C27 C22 -0.2(6) . .
C23 C22 C27 C26 1.6(6) . .
N4 C22 C27 C26 -175.7(4) . .
N2 C10 N1 C12 0.1(4) . .
N2 C10 N1 Mn2 175.0(2) . .
C11 C12 N1 C10 0.4(4) . .
C11 C12 N1 Mn2 -174.7(3) . .
O7 Mn2 N1 C10 -137.4(3) . .
O7 Mn2 N1 C10 42.6(3) 3_677 .
O2 Mn2 N1 C10 129.1(3) 3_677 .
O2 Mn2 N1 C10 -50.9(3) . .
N1 Mn2 N1 C10 54(8) 3_677 .
O7 Mn2 N1 C12 36.5(3) . .
O7 Mn2 N1 C12 -143.5(3) 3_677 .
O2 Mn2 N1 C12 -57.0(3) 3_677 .
O2 Mn2 N1 C12 123.0(3) . .
N1 Mn2 N1 C12 -132(8) 3_677 .
N1 C10 N2 C11 -0.5(4) . .
N1 C10 N2 C13 -178.7(3) . .
C12 C11 N2 C10 0.7(4) . .
C12 C11 N2 C13 178.8(3) . .
C18 C13 N2 C10 150.2(3) . .
C14 C13 N2 C10 -30.1(5) . .
C18 C13 N2 C11 -27.5(5) . .
C14 C13 N2 C11 152.1(4) . .
N4 C20 N3 C19 -0.3(4) . .
N4 C20 N3 Mn1 173.0(2) . .
C21 C19 N3 C20 0.4(4) . .
C21 C19 N3 Mn1 -172.3(3) . .
O1 Mn1 N3 C20 90.5(3) 4_575 .
O4 Mn1 N3 C20 -159.8(3) 4_675 .
O5 Mn1 N3 C20 -3.8(3) . .
O3 Mn1 N3 C20 -147.9(3) 4_675 .
O6 Mn1 N3 C20 -60.7(3) . .
C4 Mn1 N3 C20 -154.4(3) 4_675 .
O1 Mn1 N3 C19 -98.0(3) 4_575 .
O4 Mn1 N3 C19 11.7(3) 4_675 .
O5 Mn1 N3 C19 167.8(3) . .
O3 Mn1 N3 C19 23.6(4) 4_675 .
O6 Mn1 N3 C19 110.8(3) . .
C4 Mn1 N3 C19 17.1(3) 4_675 .
N3 C20 N4 C21 0.1(4) . .
N3 C20 N4 C22 -174.0(3) . .
C19 C21 N4 C20 0.2(4) . .
C19 C21 N4 C22 174.3(3) . .
C23 C22 N4 C20 -10.9(6) . .
C27 C22 N4 C20 166.4(4) . .
C23 C22 N4 C21 176.2(4) . .
C27 C22 N4 C21 -6.5(6) . .
O2 C1 O1 Mn1 109.9(3) . 4_676
C2 C1 O1 Mn1 -70.5(3) . 4_676
O1 C1 O2 Mn2 -7.9(5) . .
C2 C1 O2 Mn2 172.4(2) . .
O7 Mn2 O2 C1 148.5(3) . .
O7 Mn2 O2 C1 -31.5(3) 3_677 .
O2 Mn2 O2 C1 -61(3) 3_677 .
N1 Mn2 O2 C1 59.4(3) . .
N1 Mn2 O2 C1 -120.6(3) 3_677 .
O4 C4 O3 Mn1 5.5(3) . 4_576
C5 C4 O3 Mn1 -174.1(3) . 4_576
O3 C4 O4 Mn1 -5.7(3) . 4_576
C5 C4 O4 Mn1 173.9(3) . 4_576
O6 C7 O5 Mn1 -12.2(3) . .
C8 C7 O5 Mn1 164.5(3) . .
O1 Mn1 O5 C7 171.90(19) 4_575 .
N3 Mn1 O5 C7 -85.7(2) . .
O4 Mn1 O5 C7 20.8(3) 4_675 .
O3 Mn1 O5 C7 79.2(2) 4_675 .
O6 Mn1 O5 C7 6.52(18) . .
C4 Mn1 O5 C7 60.3(2) 4_675 .
O5 C7 O6 Mn1 11.4(3) . .
C8 C7 O6 Mn1 -165.3(3) . .
O1 Mn1 O6 C7 -35.1(3) 4_575 .
N3 Mn1 O6 C7 81.8(2) . .
O4 Mn1 O6 C7 179.45(19) 4_675 .
O5 Mn1 O6 C7 -6.58(18) . .
O3 Mn1 O6 C7 -122.9(2) 4_675 .
C4 Mn1 O6 C7 -151.8(2) 4_675 .
